data_2202618
loop_
_publ_author_name
'Marie-Rose Spirlet'
'Amaury Graulich'
'Jean-Francois Li\'egeois'

_publ_section_title 8-Methyl-6-(4-methylpiperazin-1-yl)-11<i>H</i>-pyrido[2,3-<i>b</i>][1,4]benzodiazepine
_journal_issue 12
_journal_name_full 'Acta Crystallographica Section E'
_journal_page_first o1990
_journal_page_last o1991
_journal_paper_doi 10.1107/S1600536803026448
_journal_volume 59
_journal_year 2003
_chemical_formula_iupac 'C18 H21 N5'
_chemical_formula_moiety 'C18 H21 N5'
_chemical_formula_sum 'C18 H21 N5'
_chemical_formula_weight 307.40
_chemical_name_systematic
;
8-methyl-6-(4-methylpiperazin-1-yl)-11H-pyrido[2,3-b][1,4]benzodiazepine
;
_space_group_IT_number 61
_symmetry_cell_setting orthorhombic
_symmetry_space_group_name_Hall '-P 2ac 2ab'
_symmetry_space_group_name_H-M 'P b c a'
_atom_sites_solution_hydrogens geom
_atom_sites_solution_primary direct
_atom_sites_solution_secondary difmap
_cell_angle_alpha 90.00
_cell_angle_beta 90.00
_cell_angle_gamma 90.00
_cell_formula_units_Z 8
_cell_length_a 13.0331(19)
_cell_length_b 15.610(3)
_cell_length_c 16.514(3)
_cell_measurement_reflns_used 21
_cell_measurement_temperature 293(2)
_cell_measurement_theta_max 17.49
_cell_measurement_theta_min 15.22
_cell_volume 3359.7(10)
_computing_cell_refinement XSCANS
_computing_data_collection 'XSCANS (Siemens, 1996)'
_computing_data_reduction 'SHELXTL (Siemens, 1991)'
_computing_molecular_graphics 'ORTEP-3 (Farrugia, 1997)'
_computing_publication_material SHELXTL
_computing_structure_refinement 'SHELXL97 (Sheldrick, 1997)'
_computing_structure_solution SHELXTL
_diffrn_ambient_temperature 293(2)
_diffrn_measured_fraction_theta_full 1.0
_diffrn_measured_fraction_theta_max 1.0
_diffrn_measurement_device_type 'Bruker P4'
_diffrn_measurement_method '2\q/\w scans'
_diffrn_radiation_monochromator graphite
_diffrn_radiation_source 'fine-focus sealed tube'
_diffrn_radiation_type MoK\a
_diffrn_radiation_wavelength 0.71073
_diffrn_reflns_av_R_equivalents 0.0309
_diffrn_reflns_av_sigmaI/netI 0.0510
_diffrn_reflns_limit_h_max 15
_diffrn_reflns_limit_h_min -1
_diffrn_reflns_limit_k_max 18
_diffrn_reflns_limit_k_min -1
_diffrn_reflns_limit_l_max 19
_diffrn_reflns_limit_l_min -1
_diffrn_reflns_number 6621
_diffrn_reflns_theta_full 25.00
_diffrn_reflns_theta_max 25.00
_diffrn_reflns_theta_min 2.38
_diffrn_standards_decay_% 0
_diffrn_standards_interval_count 97
_diffrn_standards_number 3
_exptl_absorpt_coefficient_mu 0.076
_exptl_absorpt_correction_T_max 0.964
_exptl_absorpt_correction_T_min 0.915
_exptl_absorpt_correction_type psi-scan
_exptl_absorpt_process_details 'NORTH et al. (1968)'
_exptl_crystal_colour yellow
_exptl_crystal_density_diffrn 1.215
_exptl_crystal_density_method 'not measured'
_exptl_crystal_description prismatic
_exptl_crystal_F_000 1312
_exptl_crystal_size_max 0.35
_exptl_crystal_size_mid 0.30
_exptl_crystal_size_min 0.25
_refine_diff_density_max 0.146
_refine_diff_density_min -0.152
_refine_ls_extinction_method none
_refine_ls_goodness_of_fit_ref 0.919
_refine_ls_hydrogen_treatment mixed
_refine_ls_matrix_type full
_refine_ls_number_parameters 214
_refine_ls_number_reflns 2952
_refine_ls_number_restraints 1
_refine_ls_restrained_S_all 0.919
_refine_ls_R_factor_all 0.1365
_refine_ls_R_factor_gt 0.0498
_refine_ls_shift/su_max 0.000
_refine_ls_shift/su_mean 0.000
_refine_ls_structure_factor_coef Fsqd
_refine_ls_weighting_details 'calc w=1/[\s^2^(Fo^2^)+(0.034P)^2^] where P=(Fo^2^+2Fc^2^)/3'
_refine_ls_weighting_scheme calc
_refine_ls_wR_factor_gt 0.0839
_refine_ls_wR_factor_ref 0.1058
_reflns_number_gt 1441
_reflns_number_total 2952
_reflns_threshold_expression I>2\s(I)
_cod_data_source_file dn6096.cif
_cod_data_source_block I
_cod_database_code 2202618
_cod_database_fobs_code 2202618

loop_
_symmetry_equiv_pos_as_xyz
'x, y, z'
'-x+1/2, -y, z+1/2'
'-x, y+1/2, -z+1/2'
'x+1/2, -y+1/2, -z'
'-x, -y, -z'
'x-1/2, y, -z-1/2'
'x, -y-1/2, z-1/2'
'-x-1/2, y-1/2, z'

loop_
_atom_site_label
_atom_site_fract_x
_atom_site_fract_y
_atom_site_fract_z
_atom_site_U_iso_or_equiv
_atom_site_adp_type
_atom_site_calc_flag
_atom_site_refinement_flags
_atom_site_occupancy
_atom_site_disorder_assembly
_atom_site_disorder_group
_atom_site_type_symbol
C1 0.1385(2) -0.17988(17) 0.39975(17) 0.0422(7) Uani d . 1 . . C
C2 0.2428(2) -0.19645(19) 0.40642(17) 0.0505(8) Uani d . 1 . . C
H2 0.2665 -0.2522 0.3995 0.061 Uiso calc R 1 . . H
C3 0.3117(2) -0.13219(19) 0.42307(16) 0.0485(8) Uani d . 1 . . C
H3 0.3810 -0.1453 0.4283 0.058 Uiso calc R 1 . . H
C4 0.27932(19) -0.04816(18) 0.43214(15) 0.0377(7) Uani d . 1 . . C
N5 0.35215(17) 0.01730(15) 0.45089(14) 0.0435(6) Uani d D 1 . . N
C6 0.33915(19) 0.05731(17) 0.52705(16) 0.0375(7) Uani d . 1 . . C
N7 0.42085(16) 0.05835(15) 0.57517(14) 0.0462(6) Uani d . 1 . . N
C8 0.4111(2) 0.09548(17) 0.64822(18) 0.0515(8) Uani d . 1 . . C
H8 0.4684 0.0981 0.6817 0.062 Uiso calc R 1 . . H
C9 0.3207(2) 0.12962(18) 0.67570(17) 0.0506(8) Uani d . 1 . . C
H9 0.3153 0.1511 0.7280 0.061 Uiso calc R 1 . . H
C10 0.2378(2) 0.13119(17) 0.62343(18) 0.0458(7) Uani d . 1 . . C
H10 0.1766 0.1564 0.6400 0.055 Uiso calc R 1 . . H
C11 0.24461(18) 0.09568(16) 0.54676(16) 0.0347(7) Uani d . 1 . . C
N12 0.16467(15) 0.11225(13) 0.49219(13) 0.0377(6) Uani d . 1 . . N
C13 0.13708(18) 0.06056(17) 0.43574(16) 0.0338(7) Uani d . 1 . . C
C14 0.17614(18) -0.02847(16) 0.42345(15) 0.0333(6) Uani d . 1 . . C
C15 0.10745(19) -0.09536(16) 0.40851(14) 0.0374(7) Uani d . 1 . . C
H15 0.0379 -0.0827 0.4043 0.045 Uiso calc R 1 . . H
N16 0.05588(15) 0.08543(13) 0.38767(12) 0.0391(6) Uani d . 1 . . N
C17 0.04449(18) 0.06192(18) 0.30254(15) 0.0415(7) Uani d . 1 . . C
H17A 0.0801 0.0085 0.2923 0.050 Uiso calc R 1 . . H
H17B 0.0750 0.1058 0.2687 0.050 Uiso calc R 1 . . H
C18 -0.06735(18) 0.05210(18) 0.28135(16) 0.0461(7) Uani d . 1 . . C
H18A -0.0742 0.0379 0.2244 0.055 Uiso calc R 1 . . H
H18B -0.0970 0.0058 0.3128 0.055 Uiso calc R 1 . . H
N19 -0.12201(15) 0.13167(14) 0.29836(13) 0.0420(6) Uani d . 1 . . N
C20 -0.11061(19) 0.15301(17) 0.38408(16) 0.0445(8) Uani d . 1 . . C
H20A -0.1399 0.1076 0.4169 0.053 Uiso calc R 1 . . H
H20B -0.1476 0.2055 0.3958 0.053 Uiso calc R 1 . . H
C21 0.00017(19) 0.16419(16) 0.40524(17) 0.0436(7) Uani d . 1 . . C
H21A 0.0290 0.2111 0.3741 0.052 Uiso calc R 1 . . H
H21B 0.0067 0.1781 0.4623 0.052 Uiso calc R 1 . . H
C22 -0.23000(19) 0.1241(2) 0.27616(19) 0.0639(9) Uani d . 1 . . C
H22A -0.2354 0.1089 0.2200 0.096 Uiso calc R 1 . . H
H22B -0.2639 0.1778 0.2853 0.096 Uiso calc R 1 . . H
H22C -0.2618 0.0805 0.3086 0.096 Uiso calc R 1 . . H
C23 0.0626(2) -0.25075(17) 0.38410(18) 0.0643(10) Uani d . 1 . . C
H23A -0.0055 -0.2306 0.3953 0.096 Uiso calc R 1 . . H
H23B 0.0780 -0.2986 0.4185 0.096 Uiso calc R 1 . . H
H23C 0.0670 -0.2682 0.3285 0.096 Uiso calc R 1 . . H
H5 0.4185(14) -0.0017(16) 0.4458(17) 0.066(10) Uiso d D 1 . . H

loop_
_atom_site_aniso_label
_atom_site_aniso_U_11
_atom_site_aniso_U_22
_atom_site_aniso_U_33
_atom_site_aniso_U_12
_atom_site_aniso_U_13
_atom_site_aniso_U_23
C1 0.0485(18) 0.0380(17) 0.0401(17) -0.0017(14) 0.0026(15) -0.0057(14)
C2 0.0543(19) 0.0424(18) 0.055(2) 0.0123(16) 0.0030(18) -0.0049(16)
C3 0.0400(16) 0.0509(19) 0.055(2) 0.0157(17) -0.0052(16) -0.0012(17)
C4 0.0327(15) 0.0434(18) 0.0369(16) -0.0015(15) 0.0007(14) 0.0022(14)
N5 0.0319(14) 0.0577(16) 0.0410(14) 0.0058(13) 0.0006(12) -0.0038(13)
C6 0.0286(15) 0.0425(16) 0.0414(17) -0.0043(15) -0.0044(14) 0.0087(15)
N7 0.0385(13) 0.0566(15) 0.0433(15) -0.0011(13) -0.0102(13) 0.0037(13)
C8 0.0477(19) 0.0558(19) 0.051(2) -0.0035(17) -0.0164(17) 0.0060(18)
C9 0.0576(19) 0.057(2) 0.0372(18) -0.0008(17) -0.0101(17) -0.0010(16)
C10 0.0432(17) 0.0447(18) 0.0495(19) 0.0035(15) -0.0043(16) -0.0019(15)
C11 0.0335(16) 0.0343(16) 0.0363(16) -0.0035(13) -0.0072(14) 0.0041(13)
N12 0.0351(13) 0.0392(14) 0.0387(14) 0.0038(12) -0.0113(11) -0.0024(11)
C13 0.0219(14) 0.0415(16) 0.0380(16) 0.0013(14) 0.0024(13) 0.0082(15)
C14 0.0308(15) 0.0374(16) 0.0318(15) 0.0009(14) -0.0033(13) 0.0005(13)
C15 0.0359(15) 0.0413(16) 0.0350(16) 0.0051(14) -0.0033(14) -0.0011(14)
N16 0.0370(13) 0.0445(13) 0.0358(13) 0.0089(11) -0.0101(12) -0.0046(11)
C17 0.0332(16) 0.0544(17) 0.0368(17) 0.0050(14) 0.0018(13) 0.0025(15)
C18 0.0386(16) 0.0583(19) 0.0416(17) 0.0004(16) -0.0047(15) -0.0037(15)
N19 0.0289(12) 0.0510(14) 0.0461(15) 0.0026(12) -0.0066(12) 0.0075(13)
C20 0.0359(16) 0.0482(19) 0.0494(19) 0.0099(14) -0.0019(16) 0.0028(15)
C21 0.0432(16) 0.0412(16) 0.0462(19) 0.0092(15) -0.0045(16) 0.0011(14)
C22 0.0341(17) 0.081(2) 0.076(2) 0.0030(17) -0.0147(17) 0.009(2)
C23 0.075(2) 0.0479(18) 0.069(2) -0.0007(18) 0.002(2) -0.0123(18)

loop_
_atom_type_symbol
_atom_type_description
_atom_type_scat_dispersion_real
_atom_type_scat_dispersion_imag
_atom_type_scat_source
C C 0.0033 0.0016 'International Tables Vol C Tables 4.2.6.8 and 6.1.1.4'
H H 0.0000 0.0000 'International Tables Vol C Tables 4.2.6.8 and 6.1.1.4'
N N 0.0061 0.0033 'International Tables Vol C Tables 4.2.6.8 and 6.1.1.4'

loop_
_geom_angle_atom_site_label_1
_geom_angle_atom_site_label_2
_geom_angle_atom_site_label_3
_geom_angle
C15 C1 C2 117.0(3)
C15 C1 C23 121.7(2)
C2 C1 C23 121.3(3)
C3 C2 C1 121.3(3)
C3 C2 H2 119.3
C1 C2 H2 119.3
C2 C3 C4 120.9(3)
C2 C3 H3 119.6
C4 C3 H3 119.6
C3 C4 C14 119.6(2)
C3 C4 N5 119.9(2)
C14 C4 N5 120.5(3)
C6 N5 C4 115.4(2)
C6 N5 H5 109.7(18)
C4 N5 H5 112.0(17)
N7 C6 C11 123.9(2)
N7 C6 N5 116.2(2)
C11 C6 N5 119.9(2)
C6 N7 C8 117.8(2)
N7 C8 C9 123.1(3)
N7 C8 H8 118.4
C9 C8 H8 118.4
C8 C9 C10 118.2(3)
C8 C9 H9 120.9
C10 C9 H9 120.9
C9 C10 C11 120.9(3)
C9 C10 H10 119.6
C11 C10 H10 119.6
C10 C11 N12 117.8(2)
C10 C11 C6 116.0(2)
N12 C11 C6 125.5(2)
C13 N12 C11 124.0(2)
N12 C13 N16 117.1(2)
N12 C13 C14 126.0(2)
N16 C13 C14 116.4(2)
C4 C14 C15 118.3(2)
C4 C14 C13 121.5(2)
C15 C14 C13 120.1(2)
C1 C15 C14 122.8(2)
C1 C15 H15 118.6
C14 C15 H15 118.6
C13 N16 C21 120.4(2)
C13 N16 C17 124.2(2)
C21 N16 C17 110.7(2)
N16 C17 C18 110.3(2)
N16 C17 H17A 109.6
C18 C17 H17A 109.6
N16 C17 H17B 109.6
C18 C17 H17B 109.6
H17A C17 H17B 108.1
N19 C18 C17 109.9(2)
N19 C18 H18A 109.7
C17 C18 H18A 109.7
N19 C18 H18B 109.7
C17 C18 H18B 109.7
H18A C18 H18B 108.2
C18 N19 C22 110.7(2)
C18 N19 C20 109.3(2)
C22 N19 C20 111.1(2)
N19 C20 C21 110.5(2)
N19 C20 H20A 109.5
C21 C20 H20A 109.5
N19 C20 H20B 109.5
C21 C20 H20B 109.5
H20A C20 H20B 108.1
N16 C21 C20 109.6(2)
N16 C21 H21A 109.7
C20 C21 H21A 109.7
N16 C21 H21B 109.7
C20 C21 H21B 109.7
H21A C21 H21B 108.2
N19 C22 H22A 109.5
N19 C22 H22B 109.5
H22A C22 H22B 109.5
N19 C22 H22C 109.5
H22A C22 H22C 109.5
H22B C22 H22C 109.5
C1 C23 H23A 109.5
C1 C23 H23B 109.5
H23A C23 H23B 109.5
C1 C23 H23C 109.5
H23A C23 H23C 109.5
H23B C23 H23C 109.5

loop_
_geom_bond_atom_site_label_1
_geom_bond_atom_site_label_2
_geom_bond_site_symmetry_2
_geom_bond_distance
_geom_bond_publ_flag
C1 C15 . 1.388(3) ?
C1 C2 . 1.388(3) ?
C1 C23 . 1.506(4) ?
C2 C3 . 1.374(4) ?
C2 H2 . 0.9300 ?
C3 C4 . 1.386(4) ?
C3 H3 . 0.9300 ?
C4 C14 . 1.387(3) ?
C4 N5 . 1.429(3) ?
N5 C6 . 1.415(3) ?
N5 H5 . 0.917(16) ?
C6 N7 . 1.329(3) ?
C6 C11 . 1.408(3) ?
N7 C8 . 1.344(3) ?
C8 C9 . 1.370(4) ?
C8 H8 . 0.9300 ?
C9 C10 . 1.383(3) ?
C9 H9 . 0.9300 ?
C10 C11 . 1.385(3) ?
C10 H10 . 0.9300 ?
C11 N12 . 1.402(3) ?
N12 C13 . 1.284(3) ?
C13 N16 . 1.379(3) ?
C13 C14 . 1.494(3) ?
C14 C15 . 1.397(3) ?
C15 H15 . 0.9300 ?
N16 C21 . 1.457(3) ?
N16 C17 . 1.461(3) ?
C17 C18 . 1.507(3) ?
C17 H17A . 0.9700 ?
C17 H17B . 0.9700 ?
C18 N19 . 1.459(3) ?
C18 H18A . 0.9700 ?
C18 H18B . 0.9700 ?
N19 C22 . 1.459(3) ?
N19 C20 . 1.462(3) ?
C20 C21 . 1.496(3) ?
C20 H20A . 0.9700 ?
C20 H20B . 0.9700 ?
C21 H21A . 0.9700 ?
C21 H21B . 0.9700 ?
C22 H22A . 0.9600 ?
C22 H22B . 0.9600 ?
C22 H22C . 0.9600 ?
C23 H23A . 0.9600 ?
C23 H23B . 0.9600 ?
C23 H23C . 0.9600 ?

loop_
_geom_hbond_atom_site_label_D
_geom_hbond_atom_site_label_H
_geom_hbond_atom_site_label_A
_geom_hbond_site_symmetry_A
_geom_hbond_distance_DH
_geom_hbond_distance_HA
_geom_hbond_distance_DA
_geom_hbond_angle_DHA
N5 H5 N7 5_656 0.917(16) 2.300(17) 3.214(3) 175(2)

loop_
_cod_related_entry_id
_cod_related_entry_database
_cod_related_entry_code
1 ChemSpider 3670
